data_7152464
loop_
_publ_author_name
'Mejuch, Tom'
'Dutta, Bishnu'
'Botoshansky, Mark'
'Marek, Ilan'

_publ_section_title
;
 Convergent diastereoselective preparation of adjacent quaternary
 stereocenters in an acyclic system.
;
_journal_issue 30
_journal_name_full 'Organic &amp; biomolecular chemistry'
_journal_page_first 5803
_journal_page_last 5806
_journal_paper_doi 10.1039/c2ob25121c
_journal_volume 10
_journal_year 2012
_chemical_formula_sum 'C18 H26 O4'
_chemical_formula_weight 306.39
_chemical_name_common 'Marek-70 (Bishnu)'
_chemical_name_systematic
;
?
;
_space_group_IT_number 14
_symmetry_cell_setting monoclinic
_symmetry_space_group_name_Hall '-P 2ybc'
_symmetry_space_group_name_H-M 'P 1 21/c 1'
_atom_sites_solution_hydrogens geom
_atom_sites_solution_primary direct
_atom_sites_solution_secondary difmap
_audit_creation_method SHELXL-97
_cell_angle_alpha 90.00
_cell_angle_beta 99.620(8)
_cell_angle_gamma 90.00
_cell_formula_units_Z 4
_cell_length_a 8.831(2)
_cell_length_b 9.455(3)
_cell_length_c 21.605(6)
_cell_measurement_reflns_used 8431
_cell_measurement_temperature 293(2)
_cell_measurement_theta_max 24.78
_cell_measurement_theta_min 1.91
_cell_volume 1778.6(9)
_computing_cell_refinement 'DENZO HKL2000 (Otwinowski & Minor 1997)'
_computing_data_collection 'Collect (Nonius, 2006)'
_computing_data_reduction 'DENZO HKL2000 (Otwinowski & Minor 1997)'
_computing_molecular_graphics 'TEXSAN (MSC, 1999)'
_computing_structure_refinement 'SHELXL-97 (Sheldrick, 1997)'
_computing_structure_solution 'SHELXS-97 (Sheldrick, 1997)'
_diffrn_ambient_temperature 293(2)
_diffrn_measured_fraction_theta_full 0.840
_diffrn_measured_fraction_theta_max 0.840
_diffrn_measurement_device_type 'Nonius KappaCCD'
_diffrn_measurement_method '\f and \w scans'
_diffrn_radiation_monochromator graphite
_diffrn_radiation_source 'fine-focus sealed tube'
_diffrn_radiation_type MoK\a
_diffrn_radiation_wavelength 0.71073
_diffrn_reflns_av_R_equivalents 0.0810
_diffrn_reflns_av_sigmaI/netI 0.0555
_diffrn_reflns_limit_h_max 9
_diffrn_reflns_limit_h_min 0
_diffrn_reflns_limit_k_max 10
_diffrn_reflns_limit_k_min 0
_diffrn_reflns_limit_l_max 24
_diffrn_reflns_limit_l_min -25
_diffrn_reflns_number 8431
_diffrn_reflns_theta_full 24.78
_diffrn_reflns_theta_max 24.78
_diffrn_reflns_theta_min 1.91
_diffrn_standards_interval_count 0
_diffrn_standards_number 0
_exptl_absorpt_coefficient_mu 0.079
_exptl_absorpt_correction_type none
_exptl_crystal_colour colorless
_exptl_crystal_density_diffrn 1.144
_exptl_crystal_density_method 'not measured'
_exptl_crystal_description plate
_exptl_crystal_F_000 664
_exptl_crystal_size_max 0.52
_exptl_crystal_size_mid 0.30
_exptl_crystal_size_min 0.08
_refine_diff_density_max 0.305
_refine_diff_density_min -0.223
_refine_diff_density_rms 0.045
_refine_ls_extinction_coef 0.040(9)
_refine_ls_extinction_expression Fc^*^=kFc[1+0.001xFc^2^\l^3^/sin(2\q)]^-1/4^
_refine_ls_extinction_method SHELXL
_refine_ls_goodness_of_fit_ref 0.921
_refine_ls_hydrogen_treatment constr
_refine_ls_matrix_type full
_refine_ls_number_parameters 200
_refine_ls_number_reflns 2565
_refine_ls_number_restraints 2
_refine_ls_restrained_S_all 0.954
_refine_ls_R_factor_all 0.1610
_refine_ls_R_factor_gt 0.0795
_refine_ls_shift/su_max 0.010
_refine_ls_shift/su_mean 0.002
_refine_ls_structure_factor_coef Fsqd
_refine_ls_weighting_details 'calc w=1/[\s^2^(Fo^2^)+(0.1599P)^2^+0.0000P] where P=(Fo^2^+2Fc^2^)/3'
_refine_ls_weighting_scheme calc
_refine_ls_wR_factor_gt 0.2151
_refine_ls_wR_factor_ref 0.2578
_reflns_number_gt 1091
_reflns_number_total 2565
_reflns_threshold_expression >2sigma(I)
_cod_data_source_file c2ob25121c.txt
_cod_data_source_block Marek-70
_cod_depositor_comments
;
The following automatic conversions were performed:

'_symmetry_cell_setting' value 'Monoclinic' changed to 'monoclinic'
according to /home/saulius/struct/CIF-dictionaries/cif_core.dic
dictionary named 'cif_core.dic' version 2.4.1 from 2010-06-29.

Automatic conversion script
Id: cif_fix_values 1891 2012-01-12 08:04:46Z andrius 
;
_cod_original_sg_symbol_H-M 'P 21/c'
_cod_database_code 7152464

loop_
_symmetry_equiv_pos_as_xyz
'x, y, z'
'-x, y+1/2, -z+1/2'
'-x, -y, -z'
'x, -y-1/2, z-1/2'

loop_
_atom_site_label
_atom_site_type_symbol
_atom_site_fract_x
_atom_site_fract_y
_atom_site_fract_z
_atom_site_U_iso_or_equiv
_atom_site_adp_type
_atom_site_occupancy
_atom_site_symmetry_multiplicity
_atom_site_calc_flag
_atom_site_refinement_flags
O1 O 0.4873(4) -0.1048(3) 0.27479(13) 0.1291(12) Uani 1 1 d .
H1 H 0.4228 -0.0448 0.2791 0.155 Uiso 1 1 d R
O2 O 0.8432(4) 0.4670(3) 0.44367(15) 0.1298(12) Uani 1 1 d .
O3 O 0.9940(4) 0.3184(3) 0.50388(17) 0.1343(13) Uani 1 1 d .
H3 H 1.0323 0.3935 0.5176 0.161 Uiso 1 1 d R
O4 O 0.2681(4) -0.0335(4) 0.34261(17) 0.1423(13) Uani 1 1 d .
C1 C 0.4503(5) -0.2152(4) 0.3743(2) 0.1041(13) Uani 1 1 d .
C2 C 0.5698(6) -0.1454(5) 0.3361(2) 0.1048(14) Uani 1 1 d .
C3 C 0.6488(5) -0.0154(4) 0.3692(2) 0.0983(13) Uani 1 1 d .
C4 C 0.6162(6) 0.1197(5) 0.3469(2) 0.1105(15) Uani 1 1 d .
H4 H 0.5425 0.1322 0.3112 0.133 Uiso 1 1 calc R
C5 C 0.6890(6) 0.2363(5) 0.3758(2) 0.1144(15) Uani 1 1 d .
H5 H 0.6645 0.3260 0.3595 0.137 Uiso 1 1 calc R
C6 C 0.7985(5) 0.2205(5) 0.4289(2) 0.1008(13) Uani 1 1 d .
C7 C 0.8312(5) 0.0864(5) 0.4529(2) 0.1088(14) Uani 1 1 d .
H7 H 0.9035 0.0744 0.4891 0.131 Uiso 1 1 calc R
C8 C 0.7572(5) -0.0294(5) 0.4235(2) 0.1074(14) Uani 1 1 d .
H8 H 0.7801 -0.1189 0.4403 0.129 Uiso 1 1 calc R
C9 C 0.8809(6) 0.3439(5) 0.4598(2) 0.1082(14) Uani 1 1 d .
C10 C 0.6871(6) -0.2516(5) 0.3218(3) 0.1341(17) Uani 1 1 d .
H10A H 0.6353 -0.3327 0.3015 0.201 Uiso 1 1 calc R
H10B H 0.7505 -0.2805 0.3603 0.201 Uiso 1 1 calc R
H10C H 0.7499 -0.2092 0.2947 0.201 Uiso 1 1 calc R
C11 C 0.3490(6) -0.1033(5) 0.3955(2) 0.1208(16) Uani 1 1 d .
H11A H 0.2772 -0.1465 0.4192 0.145 Uiso 1 1 calc R
H11B H 0.4112 -0.0359 0.4225 0.145 Uiso 1 1 calc R
C12 C 0.1693(9) 0.0741(8) 0.3597(4) 0.211(3) Uani 1 1 d .
H12A H 0.1179 0.1205 0.3225 0.316 Uiso 1 1 calc R
H12B H 0.2290 0.1420 0.3864 0.316 Uiso 1 1 calc R
H12C H 0.0946 0.0322 0.3816 0.316 Uiso 1 1 calc R
C13 C 0.5355(6) -0.2956(5) 0.4312(3) 0.1274(17) Uani 1 1 d .
H13 H 0.5968 -0.3700 0.4219 0.153 Uiso 1 1 calc R
C14 C 0.5345(7) -0.2751(6) 0.4901(4) 0.156(2) Uani 1 1 d .
H14A H 0.4757 -0.2025 0.5029 0.187 Uiso 1 1 calc R
H14B H 0.5926 -0.3329 0.5199 0.187 Uiso 1 1 calc R
C15 C 0.3517(6) -0.3270(5) 0.3336(2) 0.1243(17) Uani 1 1 d D
H15A H 0.3051 -0.2818 0.2948 0.149 Uiso 1 1 calc R
H15B H 0.4201 -0.3998 0.3228 0.149 Uiso 1 1 calc R
C16 C 0.2279(7) -0.3974(6) 0.3608(3) 0.172(3) Uani 1 1 d D
H16A H 0.1499 -0.3288 0.3667 0.206 Uiso 1 1 calc R
H16B H 0.2697 -0.4373 0.4014 0.206 Uiso 1 1 calc R
C17 C 0.1562(14) -0.5150(10) 0.3164(7) 0.300(7) Uani 1 1 d D
H17A H 0.1785 -0.4915 0.2752 0.360 Uiso 1 1 calc R
H17B H 0.2133 -0.6006 0.3295 0.360 Uiso 1 1 calc R
C18 C 0.0045(14) -0.5507(14) 0.3082(7) 0.333(8) Uani 1 1 d D
H18A H -0.0183 -0.6158 0.2738 0.500 Uiso 1 1 calc R
H18B H -0.0570 -0.4671 0.2993 0.500 Uiso 1 1 calc R
H18C H -0.0179 -0.5942 0.3458 0.500 Uiso 1 1 calc R

loop_
_atom_site_aniso_label
_atom_site_aniso_U_11
_atom_site_aniso_U_22
_atom_site_aniso_U_33
_atom_site_aniso_U_23
_atom_site_aniso_U_13
_atom_site_aniso_U_12
O1 0.156(3) 0.116(2) 0.110(2) -0.0043(16) 0.005(2) 0.004(2)
O2 0.118(3) 0.097(2) 0.163(3) 0.0049(18) -0.011(2) 0.0190(18)
O3 0.122(3) 0.100(2) 0.166(3) 0.0030(18) -0.018(2) 0.0042(18)
O4 0.134(3) 0.124(2) 0.164(3) 0.001(2) 0.010(2) 0.040(2)
C1 0.098(3) 0.097(3) 0.117(3) -0.007(2) 0.019(3) 0.008(3)
C2 0.103(4) 0.107(3) 0.105(3) 0.004(2) 0.018(3) 0.011(3)
C3 0.090(3) 0.094(3) 0.111(3) 0.002(2) 0.019(3) 0.003(2)
C4 0.117(4) 0.095(3) 0.116(3) 0.009(3) 0.007(3) 0.003(3)
C5 0.119(4) 0.097(3) 0.124(3) 0.017(3) 0.008(3) 0.016(3)
C6 0.088(3) 0.096(3) 0.117(3) 0.004(2) 0.011(3) 0.011(2)
C7 0.097(4) 0.101(3) 0.125(3) 0.010(3) 0.008(3) 0.016(3)
C8 0.093(3) 0.092(3) 0.133(4) 0.013(2) 0.008(3) 0.009(3)
C9 0.093(4) 0.103(4) 0.125(3) 0.007(3) 0.007(3) 0.023(3)
C10 0.129(4) 0.119(4) 0.161(4) -0.011(3) 0.044(3) 0.016(3)
C11 0.110(4) 0.110(3) 0.142(4) -0.006(3) 0.021(3) 0.009(3)
C12 0.195(7) 0.187(6) 0.246(8) -0.015(5) 0.026(6) 0.096(6)
C13 0.132(5) 0.114(4) 0.140(4) 0.004(3) 0.033(4) 0.005(3)
C14 0.148(6) 0.155(5) 0.164(6) 0.019(4) 0.029(4) -0.002(4)
C15 0.111(4) 0.106(3) 0.156(4) -0.018(3) 0.024(3) 0.002(3)
C16 0.139(5) 0.123(4) 0.262(7) -0.031(4) 0.060(5) -0.032(4)
C17 0.210(10) 0.183(7) 0.540(19) -0.172(10) 0.162(12) -0.087(7)
C18 0.240(13) 0.331(15) 0.402(18) -0.149(13) -0.024(13) 0.048(12)

loop_
_atom_type_symbol
_atom_type_description
_atom_type_scat_dispersion_real
_atom_type_scat_dispersion_imag
_atom_type_scat_source
C C 0.0033 0.0016 'International Tables Vol C Tables 4.2.6.8 and 6.1.1.4'
H H 0.0000 0.0000 'International Tables Vol C Tables 4.2.6.8 and 6.1.1.4'
O O 0.0106 0.0060 'International Tables Vol C Tables 4.2.6.8 and 6.1.1.4'

loop_
_geom_angle_atom_site_label_1
_geom_angle_atom_site_label_2
_geom_angle_atom_site_label_3
_geom_angle
C2 O1 H1 109.4
C9 O3 H3 109.2
C11 O4 C12 112.0(4)
C11 C1 C13 110.0(4)
C11 C1 C15 110.3(4)
C13 C1 C15 105.7(4)
C11 C1 C2 110.3(4)
C13 C1 C2 110.1(4)
C15 C1 C2 110.4(4)
O1 C2 C10 104.2(4)
O1 C2 C3 109.5(3)
C10 C2 C3 110.8(4)
O1 C2 C1 108.0(4)
C10 C2 C1 111.6(4)
C3 C2 C1 112.5(3)
C4 C3 C8 117.1(4)
C4 C3 C2 122.0(4)
C8 C3 C2 120.9(4)
C3 C4 C5 122.2(4)
C3 C4 H4 118.9
C5 C4 H4 118.9
C4 C5 C6 120.0(4)
C4 C5 H5 120.0
C6 C5 H5 120.0
C7 C6 C5 119.0(4)
C7 C6 C9 120.0(4)
C5 C6 C9 121.0(4)
C8 C7 C6 120.3(4)
C8 C7 H7 119.9
C6 C7 H7 119.9
C7 C8 C3 121.4(4)
C7 C8 H8 119.3
C3 C8 H8 119.3
O2 C9 O3 121.5(4)
O2 C9 C6 121.7(5)
O3 C9 C6 116.9(4)
C2 C10 H10A 109.5
C2 C10 H10B 109.5
H10A C10 H10B 109.5
C2 C10 H10C 109.5
H10A C10 H10C 109.5
H10B C10 H10C 109.5
O4 C11 C1 109.3(4)
O4 C11 H11A 109.8
C1 C11 H11A 109.8
O4 C11 H11B 109.8
C1 C11 H11B 109.8
H11A C11 H11B 108.3
O4 C12 H12A 109.5
O4 C12 H12B 109.5
H12A C12 H12B 109.5
O4 C12 H12C 109.5
H12A C12 H12C 109.5
H12B C12 H12C 109.5
C14 C13 C1 129.4(5)
C14 C13 H13 115.3
C1 C13 H13 115.3
C13 C14 H14A 120.0
C13 C14 H14B 120.0
H14A C14 H14B 120.0
C16 C15 C1 117.6(5)
C16 C15 H15A 107.9
C1 C15 H15A 107.9
C16 C15 H15B 107.9
C1 C15 H15B 107.9
H15A C15 H15B 107.2
C15 C16 C17 109.4(6)
C15 C16 H16A 109.8
C17 C16 H16A 109.8
C15 C16 H16B 109.8
C17 C16 H16B 109.8
H16A C16 H16B 108.2
C18 C17 C16 123.6(8)
C18 C17 H17A 106.4
C16 C17 H17A 106.4
C18 C17 H17B 106.4
C16 C17 H17B 106.4
H17A C17 H17B 106.5
C17 C18 H18A 109.5
C17 C18 H18B 109.5
H18A C18 H18B 109.5
C17 C18 H18C 109.5
H18A C18 H18C 109.5
H18B C18 H18C 109.5

loop_
_geom_bond_atom_site_label_1
_geom_bond_atom_site_label_2
_geom_bond_distance
O1 C2 1.453(5)
O1 H1 0.8200
O2 C9 1.245(5)
O3 C9 1.283(5)
O3 H3 0.8200
O4 C11 1.406(5)
O4 C12 1.428(6)
C1 C11 1.505(6)
C1 C13 1.531(7)
C1 C15 1.547(6)
C1 C2 1.588(6)
C2 C10 1.511(6)
C2 C3 1.530(6)
C3 C4 1.378(6)
C3 C8 1.392(6)
C4 C5 1.372(6)
C4 H4 0.9300
C5 C6 1.380(6)
C5 H5 0.9300
C6 C7 1.382(5)
C6 C9 1.474(6)
C7 C8 1.375(6)
C7 H7 0.9300
C8 H8 0.9300
C10 H10A 0.9600
C10 H10B 0.9600
C10 H10C 0.9600
C11 H11A 0.9700
C11 H11B 0.9700
C12 H12A 0.9600
C12 H12B 0.9600
C12 H12C 0.9600
C13 C14 1.289(7)
C13 H13 0.9300
C14 H14A 0.9300
C14 H14B 0.9300
C15 C16 1.482(7)
C15 H15A 0.9700
C15 H15B 0.9700
C16 C17 1.534(10)
C16 H16A 0.9700
C16 H16B 0.9700
C17 C18 1.364(8)
C17 H17A 0.9700
C17 H17B 0.9700
C18 H18A 0.9600
C18 H18B 0.9600
C18 H18C 0.9600

loop_
_geom_torsion_atom_site_label_1
_geom_torsion_atom_site_label_2
_geom_torsion_atom_site_label_3
_geom_torsion_atom_site_label_4
_geom_torsion
C11 C1 C2 O1 -73.8(4)
C13 C1 C2 O1 164.6(4)
C15 C1 C2 O1 48.2(4)
C11 C1 C2 C10 172.2(4)
C13 C1 C2 C10 50.6(5)
C15 C1 C2 C10 -65.7(5)
C11 C1 C2 C3 47.0(5)
C13 C1 C2 C3 -74.6(5)
C15 C1 C2 C3 169.1(4)
O1 C2 C3 C4 11.7(6)
C10 C2 C3 C4 126.1(5)
C1 C2 C3 C4 -108.3(5)
O1 C2 C3 C8 -168.4(4)
C10 C2 C3 C8 -54.1(5)
C1 C2 C3 C8 71.6(5)
C8 C3 C4 C5 1.5(7)
C2 C3 C4 C5 -178.7(4)
C3 C4 C5 C6 -0.2(7)
C4 C5 C6 C7 -1.1(7)
C4 C5 C6 C9 178.5(4)
C5 C6 C7 C8 1.0(7)
C9 C6 C7 C8 -178.5(4)
C6 C7 C8 C3 0.3(7)
C4 C3 C8 C7 -1.5(7)
C2 C3 C8 C7 178.7(4)
C7 C6 C9 O2 -172.1(5)
C5 C6 C9 O2 8.3(7)
C7 C6 C9 O3 8.2(7)
C5 C6 C9 O3 -171.3(4)
C12 O4 C11 C1 179.9(5)
C13 C1 C11 O4 -178.2(4)
C15 C1 C11 O4 -61.9(5)
C2 C1 C11 O4 60.2(5)
C11 C1 C13 C14 -3.1(8)
C15 C1 C13 C14 -122.2(6)
C2 C1 C13 C14 118.6(6)
C11 C1 C15 C16 -54.7(6)
C13 C1 C15 C16 64.2(6)
C2 C1 C15 C16 -176.8(4)
C1 C15 C16 C17 -173.8(7)
C15 C16 C17 C18 -145.7(15)
